data_7063308
loop_
_publ_author_name
'Barman, Nandini'
'Halder, Purbashree'
'Mukhopadhyay, Subrata'
'Schwarz, Bj\"orn'
'Colacio, Enrique'
'Rana, Rajanikanta'
'Rajaraman, Gopalan'
'Goura, Joydeb'

_publ_section_title
;
 Synthesis, structure, and magnetic properties of diamagnetic Co(iii)
 ion-based heterometallic CoIII--LnIII (Ln = Dy, Tb, Ho, Er) complexes
;
_journal_issue 36
_journal_name_full 'New Journal of Chemistry'
_journal_page_first 15735
_journal_page_last 15746
_journal_paper_doi 10.1039/D4NJ02058H
_journal_volume 48
_journal_year 2024
_chemical_formula_moiety 'C38 H58 Co Er N2 O12'
_chemical_formula_sum 'C38 H58 Co Er N2 O12'
_chemical_formula_weight 961.05
_chemical_name_systematic Monoclinic
_space_group_crystal_system monoclinic
_space_group_IT_number 15
_space_group_name_Hall '-C 2yc'
_space_group_name_H-M_alt 'C 1 2/c 1'
_atom_sites_solution_hydrogens geom
_atom_sites_solution_primary dual
_audit_creation_date 2024-02-10
_audit_creation_method
;
Olex2 1.5
(compiled 2023.08.24 svn.re1ec1418 for OlexSys, GUI svn.r6817)
;
_audit_update_record
;
2024-04-04 deposited with the CCDC.	2024-07-03 downloaded from the CCDC.
;
_cell_angle_alpha 90
_cell_angle_beta 107.219(3)
_cell_angle_gamma 90
_cell_formula_units_Z 4
_cell_length_a 16.1225(11)
_cell_length_b 10.6783(11)
_cell_length_c 25.104(2)
_cell_measurement_reflns_used 9907
_cell_measurement_temperature 100(2)
_cell_measurement_theta_max 27.834
_cell_measurement_theta_min 2.319
_cell_volume 4128.2(6)
_computing_cell_refinement 'SAINT V8.38A (Bruker, 2018)'
_computing_data_reduction 'SAINT V8.38A (Bruker, 2018)'
_computing_molecular_graphics 'Olex2 1.5 (Dolomanov et al., 2009)'
_computing_publication_material 'Olex2 1.5 (Dolomanov et al., 2009)'
_computing_structure_refinement 'SHELXL 2016/4 (Sheldrick, 2015)'
_computing_structure_solution 'SHELXT 2014/5 (Sheldrick, 2014)'
_diffrn_ambient_temperature 100
_diffrn_measured_fraction_theta_full 0.999
_diffrn_measured_fraction_theta_max 0.999
_diffrn_measurement_device_type 'Bruker APEX-II CCD'
_diffrn_measurement_method '\f and \w scans'
_diffrn_radiation_type MoK\a
_diffrn_radiation_wavelength 0.71073
_diffrn_reflns_av_R_equivalents 0.0656
_diffrn_reflns_av_unetI/netI 0.0337
_diffrn_reflns_Laue_measured_fraction_full 0.999
_diffrn_reflns_Laue_measured_fraction_max 0.999
_diffrn_reflns_limit_h_max 19
_diffrn_reflns_limit_h_min -19
_diffrn_reflns_limit_k_max 12
_diffrn_reflns_limit_k_min -12
_diffrn_reflns_limit_l_max 29
_diffrn_reflns_limit_l_min -29
_diffrn_reflns_number 31599
_diffrn_reflns_point_group_measured_fraction_full 0.999
_diffrn_reflns_point_group_measured_fraction_max 0.999
_diffrn_reflns_theta_full 25.000
_diffrn_reflns_theta_max 25.000
_diffrn_reflns_theta_min 2.603
_diffrn_source_current 45.0
_diffrn_source_power 2.25
_diffrn_source_voltage 50.0
_diffrn_standards_number 0
_exptl_absorpt_coefficient_mu 2.482
_exptl_absorpt_correction_T_max 0.7456
_exptl_absorpt_correction_T_min 0.5738
_exptl_absorpt_correction_type multi-scan
_exptl_absorpt_process_details
'SADABS-2016/2 (Bruker,2016/2) was used for absorption correction. wR2(int) was 0.0869 before and 0.0593 after correction. The Ratio of minimum to maximum transmission is 0.7696. The \l/2 correction factor is Not present.'
_exptl_crystal_colour brown
_exptl_crystal_colour_primary brown
_exptl_crystal_density_diffrn 1.546
_exptl_crystal_description block
_exptl_crystal_F_000 1964
_exptl_crystal_size_max 0.16
_exptl_crystal_size_mid 0.12
_exptl_crystal_size_min 0.08
_refine_diff_density_max 0.698
_refine_diff_density_min -1.812
_refine_diff_density_rms 0.123
_refine_ls_extinction_method none
_refine_ls_goodness_of_fit_ref 1.266
_refine_ls_hydrogen_treatment constr
_refine_ls_matrix_type full
_refine_ls_number_parameters 253
_refine_ls_number_reflns 3640
_refine_ls_number_restraints 0
_refine_ls_restrained_S_all 1.266
_refine_ls_R_factor_all 0.0381
_refine_ls_R_factor_gt 0.0343
_refine_ls_shift/su_max 0.000
_refine_ls_shift/su_mean 0.000
_refine_ls_structure_factor_coef Fsqd
_refine_ls_weighting_details 'w=1/[\s^2^(Fo^2^)+28.8258P] where P=(Fo^2^+2Fc^2^)/3'
_refine_ls_weighting_scheme calc
_refine_ls_wR_factor_gt 0.0709
_refine_ls_wR_factor_ref 0.0719
_reflns_Friedel_coverage 0.000
_reflns_number_gt 3413
_reflns_number_total 3640
_reflns_threshold_expression 'I > 2\s(I)'
_cod_data_source_file d4nj02058h2.cif
_cod_data_source_block Compound_4
_cod_depositor_comments 'Adding full bibliography for 7063306--7063309.cif.'
_cod_database_code 7063308
_shelx_shelxl_version_number 2016/4
_shelx_space_group_comment
;
The symmetry employed for this shelxl refinement is uniquely defined
by the following loop, which should always be used as a source of
symmetry information in preference to the above space-group names.
They are only intended as comments.
;
_shelx_estimated_absorpt_t_max 0.826
_shelx_estimated_absorpt_t_min 0.692
_olex2_refinement_description
;
1. Fixed Uiso
 At 1.2 times of:
  All C(H) groups, All C(H,H) groups
 At 1.5 times of:
  All C(H,H,H) groups, All O(H) groups
2.a Secondary CH2 refined with riding coordinates:
 C8(H8A,H8B)
2.b Aromatic/amide H refined with riding coordinates:
 C7(H7), C5(H5), C4(H4), C3(H3), C2(H2)
2.c Idealised Me refined as rotating group:
 C11(H11A,H11B,H11C), C13(H13A,H13B,H13C), C12(H12A,H12B,H12C), C18(H18A,H18B,
 H18C), C17(H17A,H17B,H17C), C16(H16A,H16B,H16C), C19(H19A,H19B,H19C)
2.d Idealised tetrahedral OH refined as rotating group:
 O6(H6)
;
_olex2_submission_special_instructions 'No special instructions were received'

loop_
_space_group_symop_operation_xyz
'x, y, z'
'-x, y, -z+1/2'
'x+1/2, y+1/2, z'
'-x+1/2, y+1/2, -z+1/2'
'-x, -y, -z'
'x, -y, z-1/2'
'-x+1/2, -y+1/2, -z'
'x+1/2, -y+1/2, z-1/2'

loop_
_atom_site_label
_atom_site_type_symbol
_atom_site_fract_x
_atom_site_fract_y
_atom_site_fract_z
_atom_site_U_iso_or_equiv
_atom_site_adp_type
_atom_site_occupancy
_atom_site_site_symmetry_order
_atom_site_calc_flag
_atom_site_refinement_flags_posn
_atom_site_refinement_flags_adp
_atom_site_refinement_flags_occupancy
_atom_site_disorder_assembly
_atom_site_disorder_group
Er1 Er 0.500000 0.35277(3) 0.750000 0.01268(9) Uani 1 2 d S T P . .
Co1 Co 0.500000 0.65536(8) 0.750000 0.01538(18) Uani 1 2 d S T P . .
O2 O 0.59895(19) 0.6608(3) 0.81392(11) 0.0173(6) Uani 1 1 d . . . . .
O1 O 0.44828(18) 0.5302(3) 0.78602(11) 0.0150(6) Uani 1 1 d . . . . .
O4 O 0.45808(19) 0.2087(3) 0.68014(12) 0.0192(7) Uani 1 1 d . . . . .
O5 O 0.5596(2) 0.1098(3) 0.65215(13) 0.0213(7) Uani 1 1 d . . . . .
O3 O 0.61597(19) 0.4496(3) 0.82191(12) 0.0174(7) Uani 1 1 d . . . . .
O6 O 0.37394(19) 0.2659(3) 0.76447(12) 0.0204(7) Uani 1 1 d . . . . .
H6 H 0.384281 0.210647 0.789376 0.031 Uiso 1 1 calc R U . . .
N1 N 0.4496(2) 0.7877(3) 0.78078(15) 0.0187(8) Uani 1 1 d . . . . .
C9 C 0.6360(3) 0.5594(4) 0.83804(17) 0.0163(9) Uani 1 1 d . . . . .
C10 C 0.7081(3) 0.5826(4) 0.89304(17) 0.0159(9) Uani 1 1 d . . . . .
C7 C 0.4242(3) 0.7821(4) 0.82399(18) 0.0200(10) Uani 1 1 d . . . . .
H7 H 0.403951 0.857333 0.836108 0.024 Uiso 1 1 calc R U . . .
C1 C 0.4371(3) 0.5478(4) 0.83655(17) 0.0131(9) Uani 1 1 d . . . . .
C15 C 0.4108(3) 0.0952(4) 0.59370(18) 0.0220(11) Uani 1 1 d . . . . .
C5 C 0.4096(3) 0.6822(4) 0.90796(19) 0.0211(10) Uani 1 1 d . . . . .
H5 H 0.399100 0.762976 0.920445 0.025 Uiso 1 1 calc R U . . .
C6 C 0.4237(3) 0.6706(4) 0.85596(17) 0.0164(9) Uani 1 1 d . . . . .
C11 C 0.7533(3) 0.7080(5) 0.8934(2) 0.0256(11) Uani 1 1 d . . . . .
H11A H 0.780041 0.709866 0.863083 0.038 Uiso 1 1 calc R U . . .
H11B H 0.798184 0.719020 0.929180 0.038 Uiso 1 1 calc R U . . .
H11C H 0.710613 0.775787 0.888141 0.038 Uiso 1 1 calc R U . . .
C4 C 0.4103(3) 0.5801(4) 0.94188(19) 0.0233(11) Uani 1 1 d . . . . .
H4 H 0.401964 0.590309 0.977527 0.028 Uiso 1 1 calc R U . . .
C3 C 0.4235(3) 0.4622(4) 0.92264(18) 0.0210(10) Uani 1 1 d . . . . .
H3 H 0.423574 0.390886 0.945278 0.025 Uiso 1 1 calc R U . . .
C13 C 0.7745(3) 0.4775(5) 0.9024(2) 0.0304(12) Uani 1 1 d . . . . .
H13A H 0.745544 0.396948 0.902835 0.046 Uiso 1 1 calc R U . . .
H13B H 0.819132 0.490051 0.938219 0.046 Uiso 1 1 calc R U . . .
H13C H 0.801629 0.477729 0.872273 0.046 Uiso 1 1 calc R U . . .
C12 C 0.6631(3) 0.5818(5) 0.93910(19) 0.0299(12) Uani 1 1 d . . . . .
H12A H 0.621535 0.651197 0.933063 0.045 Uiso 1 1 calc R U . . .
H12B H 0.706713 0.591526 0.975511 0.045 Uiso 1 1 calc R U . . .
H12C H 0.632332 0.502305 0.938099 0.045 Uiso 1 1 calc R U . . .
C14 C 0.4819(3) 0.1387(4) 0.64591(17) 0.0218(10) Uani 1 1 d . . . . .
C2 C 0.4367(3) 0.4468(4) 0.87124(18) 0.0197(10) Uani 1 1 d . . . . .
H2 H 0.445596 0.364904 0.859227 0.024 Uiso 1 1 calc R U . . .
C18 C 0.4323(4) -0.0321(5) 0.5742(2) 0.0398(14) Uani 1 1 d . . . . .
H18A H 0.486194 -0.026202 0.563753 0.060 Uiso 1 1 calc R U . . .
H18B H 0.384899 -0.059054 0.541793 0.060 Uiso 1 1 calc R U . . .
H18C H 0.439833 -0.093202 0.604363 0.060 Uiso 1 1 calc R U . . .
C8 C 0.4544(3) 0.9062(4) 0.75310(19) 0.0187(10) Uani 1 1 d . . . . .
H8A H 0.446193 0.977841 0.776058 0.022 Uiso 1 1 calc R U . . .
H8B H 0.409903 0.910304 0.716223 0.022 Uiso 1 1 calc R U . . .
C17 C 0.3228(4) 0.0879(6) 0.6048(2) 0.0413(14) Uani 1 1 d . . . . .
H17A H 0.326038 0.027652 0.634848 0.062 Uiso 1 1 calc R U . . .
H17B H 0.278511 0.060623 0.570884 0.062 Uiso 1 1 calc R U . . .
H17C H 0.307367 0.170572 0.615907 0.062 Uiso 1 1 calc R U . . .
C16 C 0.4055(5) 0.1945(5) 0.5498(2) 0.0481(17) Uani 1 1 d . . . . .
H16A H 0.394253 0.276193 0.564070 0.072 Uiso 1 1 calc R U . . .
H16B H 0.358165 0.174071 0.516139 0.072 Uiso 1 1 calc R U . . .
H16C H 0.460461 0.197630 0.540637 0.072 Uiso 1 1 calc R U . . .
C19 C 0.2838(3) 0.2787(7) 0.7410(3) 0.057(2) Uani 1 1 d . . . . .
H19A H 0.271076 0.307957 0.702397 0.086 Uiso 1 1 calc R U . . .
H19B H 0.261604 0.339467 0.762647 0.086 Uiso 1 1 calc R U . . .
H19C H 0.255712 0.197448 0.741492 0.086 Uiso 1 1 calc R U . . .

loop_
_atom_site_aniso_label
_atom_site_aniso_U_11
_atom_site_aniso_U_22
_atom_site_aniso_U_33
_atom_site_aniso_U_23
_atom_site_aniso_U_13
_atom_site_aniso_U_12
Er1 0.01238(14) 0.01265(15) 0.01189(14) 0.000 0.00188(10) 0.000
Co1 0.0183(4) 0.0144(4) 0.0111(4) 0.000 0.0008(3) 0.000
O2 0.0191(15) 0.0168(16) 0.0130(14) 0.0015(13) 0.0002(12) 0.0006(14)
O1 0.0172(16) 0.0132(16) 0.0138(15) -0.0022(12) 0.0034(12) 0.0000(12)
O4 0.0195(17) 0.0192(16) 0.0179(16) -0.0046(13) 0.0040(13) 0.0014(13)
O5 0.0207(18) 0.0187(17) 0.0243(17) -0.0032(13) 0.0062(14) 0.0000(13)
O3 0.0178(16) 0.0178(16) 0.0142(15) -0.0019(13) 0.0010(12) -0.0020(13)
O6 0.0163(16) 0.0230(18) 0.0191(17) 0.0033(14) 0.0007(13) -0.0020(14)
N1 0.022(2) 0.018(2) 0.0123(19) -0.0015(15) -0.0006(16) 0.0014(16)
C9 0.016(2) 0.020(2) 0.013(2) 0.0018(18) 0.0042(18) 0.0002(19)
C10 0.013(2) 0.017(2) 0.015(2) -0.0004(18) -0.0003(18) -0.0004(18)
C7 0.016(2) 0.020(2) 0.020(2) -0.0004(19) -0.0006(19) 0.008(2)
C1 0.009(2) 0.017(2) 0.012(2) -0.0062(17) 0.0009(16) -0.0007(18)
C15 0.031(3) 0.016(2) 0.014(2) -0.0022(18) -0.001(2) 0.003(2)
C5 0.021(2) 0.020(2) 0.021(2) -0.0062(19) 0.006(2) 0.0029(19)
C6 0.013(2) 0.017(2) 0.018(2) -0.0008(18) 0.0012(17) 0.0030(18)
C11 0.018(2) 0.027(3) 0.026(3) -0.002(2) -0.003(2) -0.008(2)
C4 0.026(3) 0.028(3) 0.019(2) -0.002(2) 0.010(2) -0.001(2)
C3 0.022(2) 0.023(3) 0.018(2) 0.0004(19) 0.0064(19) -0.003(2)
C13 0.025(3) 0.027(3) 0.029(3) -0.004(2) -0.009(2) 0.007(2)
C12 0.028(3) 0.043(3) 0.017(2) -0.004(2) 0.004(2) -0.011(2)
C14 0.033(3) 0.015(2) 0.016(2) 0.003(2) 0.004(2) -0.002(2)
C2 0.019(2) 0.021(2) 0.018(2) -0.0013(19) 0.0027(19) 0.001(2)
C18 0.046(3) 0.029(3) 0.035(3) -0.008(2) -0.004(3) 0.003(3)
C8 0.020(2) 0.015(2) 0.019(2) 0.0014(18) 0.0027(19) -0.0047(19)
C17 0.033(3) 0.042(3) 0.040(3) -0.010(3) -0.002(3) -0.001(3)
C16 0.074(5) 0.032(3) 0.022(3) 0.006(2) -0.010(3) -0.010(3)
C19 0.019(3) 0.094(6) 0.054(4) 0.039(4) 0.004(3) -0.004(3)

loop_
_atom_type_symbol
_atom_type_description
_atom_type_scat_dispersion_real
_atom_type_scat_dispersion_imag
_atom_type_scat_source
C C 0.0033 0.0016 'International Tables Vol C Tables 4.2.6.8 and 6.1.1.4'
H H 0.0000 0.0000 'International Tables Vol C Tables 4.2.6.8 and 6.1.1.4'
Co Co 0.3494 0.9721 'International Tables Vol C Tables 4.2.6.8 and 6.1.1.4'
Er Er -0.2586 4.9576 'International Tables Vol C Tables 4.2.6.8 and 6.1.1.4'
N N 0.0061 0.0033 'International Tables Vol C Tables 4.2.6.8 and 6.1.1.4'
O O 0.0106 0.0060 'International Tables Vol C Tables 4.2.6.8 and 6.1.1.4'

loop_
_geom_angle_atom_site_label_1
_geom_angle_atom_site_label_2
_geom_angle_atom_site_label_3
_geom_angle
_geom_angle_site_symmetry_1
_geom_angle_site_symmetry_3
_geom_angle_publ_flag
O1 Er1 Co1 36.46(7) 2_656 . ?
O1 Er1 Co1 36.46(7) . . ?
O1 Er1 O1 72.92(14) 2_656 . ?
O1 Er1 O3 69.65(10) 2_656 2_656 ?
O1 Er1 O3 70.05(10) . 2_656 ?
O1 Er1 O3 70.05(10) 2_656 . ?
O1 Er1 O3 69.65(10) . . ?
O1 Er1 O6 80.67(11) . . ?
O1 Er1 O6 80.67(11) 2_656 2_656 ?
O1 Er1 O6 142.63(10) 2_656 . ?
O1 Er1 O6 142.63(10) . 2_656 ?
O4 Er1 Co1 132.44(8) . . ?
O4 Er1 Co1 132.44(8) 2_656 . ?
O4 Er1 O1 141.26(10) . . ?
O4 Er1 O1 107.78(10) 2_656 . ?
O4 Er1 O1 107.78(10) . 2_656 ?
O4 Er1 O1 141.26(10) 2_656 2_656 ?
O4 Er1 O4 95.13(15) . 2_656 ?
O4 Er1 O3 74.09(10) . 2_656 ?
O4 Er1 O3 74.09(10) 2_656 . ?
O4 Er1 O3 148.44(11) 2_656 2_656 ?
O4 Er1 O3 148.43(11) . . ?
O4 Er1 O6 71.88(11) . 2_656 ?
O4 Er1 O6 77.31(11) 2_656 2_656 ?
O4 Er1 O6 71.88(11) 2_656 . ?
O4 Er1 O6 77.31(11) . . ?
O3 Er1 Co1 64.64(7) 2_656 . ?
O3 Er1 Co1 64.64(7) . . ?
O3 Er1 O3 129.28(14) 2_656 . ?
O6 Er1 Co1 113.16(8) 2_656 . ?
O6 Er1 Co1 113.16(8) . . ?
O6 Er1 O3 124.43(10) 2_656 2_656 ?
O6 Er1 O3 76.79(10) 2_656 . ?
O6 Er1 O3 76.79(10) . 2_656 ?
O6 Er1 O3 124.43(10) . . ?
O6 Er1 O6 133.68(16) . 2_656 ?
O2 Co1 Er1 91.75(9) 2_656 . ?
O2 Co1 Er1 91.75(9) . . ?
O2 Co1 O2 176.51(19) 2_656 . ?
O2 Co1 O1 92.61(12) . 2_656 ?
O2 Co1 O1 92.61(12) 2_656 . ?
O2 Co1 O1 89.80(12) 2_656 2_656 ?
O2 Co1 O1 89.80(12) . . ?
O2 Co1 N1 89.26(14) . . ?
O2 Co1 N1 88.14(14) . 2_656 ?
O2 Co1 N1 88.14(14) 2_656 . ?
O2 Co1 N1 89.26(14) 2_656 2_656 ?
O1 Co1 Er1 46.32(8) . . ?
O1 Co1 Er1 46.32(9) 2_656 . ?
O1 Co1 O1 92.63(17) 2_656 . ?
N1 Co1 Er1 137.91(12) . . ?
N1 Co1 Er1 137.91(12) 2_656 . ?
N1 Co1 O1 91.62(14) . . ?
N1 Co1 O1 175.35(15) 2_656 . ?
N1 Co1 O1 91.62(14) 2_656 2_656 ?
N1 Co1 O1 175.36(15) . 2_656 ?
N1 Co1 N1 84.2(2) 2_656 . ?
C9 O2 Co1 121.6(3) . . ?
Co1 O1 Er1 97.22(12) . . ?
C1 O1 Er1 129.5(3) . . ?
C1 O1 Co1 122.7(3) . . ?
C14 O4 Er1 146.2(3) . . ?
C9 O3 Er1 135.4(3) . . ?
Er1 O6 H6 113.6 . . ?
C19 O6 Er1 136.9(3) . . ?
C19 O6 H6 109.5 . . ?
C7 N1 Co1 126.6(3) . . ?
C7 N1 C8 121.6(4) . . ?
C8 N1 Co1 111.2(3) . . ?
O2 C9 C10 113.9(4) . . ?
O3 C9 O2 126.4(4) . . ?
O3 C9 C10 119.7(4) . . ?
C11 C10 C9 112.3(4) . . ?
C11 C10 C12 109.4(4) . . ?
C13 C10 C9 109.3(4) . . ?
C13 C10 C11 109.5(4) . . ?
C13 C10 C12 110.3(4) . . ?
C12 C10 C9 106.0(4) . . ?
N1 C7 H7 117.5 . . ?
N1 C7 C6 124.9(4) . . ?
C6 C7 H7 117.5 . . ?
O1 C1 C6 121.5(4) . . ?
O1 C1 C2 120.7(4) . . ?
C2 C1 C6 117.8(4) . . ?
C18 C15 C14 111.2(4) . . ?
C18 C15 C17 109.1(4) . . ?
C17 C15 C14 111.0(4) . . ?
C16 C15 C14 106.1(4) . . ?
C16 C15 C18 111.2(4) . . ?
C16 C15 C17 108.3(5) . . ?
C6 C5 H5 118.9 . . ?
C4 C5 H5 118.9 . . ?
C4 C5 C6 122.2(4) . . ?
C1 C6 C7 122.7(4) . . ?
C5 C6 C7 118.6(4) . . ?
C5 C6 C1 118.7(4) . . ?
C10 C11 H11A 109.5 . . ?
C10 C11 H11B 109.5 . . ?
C10 C11 H11C 109.5 . . ?
H11A C11 H11B 109.5 . . ?
H11A C11 H11C 109.5 . . ?
H11B C11 H11C 109.5 . . ?
C5 C4 H4 120.8 . . ?
C5 C4 C3 118.4(4) . . ?
C3 C4 H4 120.8 . . ?
C4 C3 H3 119.5 . . ?
C2 C3 C4 121.1(4) . . ?
C2 C3 H3 119.5 . . ?
C10 C13 H13A 109.5 . . ?
C10 C13 H13B 109.5 . . ?
C10 C13 H13C 109.5 . . ?
H13A C13 H13B 109.5 . . ?
H13A C13 H13C 109.5 . . ?
H13B C13 H13C 109.5 . . ?
C10 C12 H12A 109.5 . . ?
C10 C12 H12B 109.5 . . ?
C10 C12 H12C 109.5 . . ?
H12A C12 H12B 109.5 . . ?
H12A C12 H12C 109.5 . . ?
H12B C12 H12C 109.5 . . ?
O4 C14 C15 116.9(4) . . ?
O5 C14 O4 123.1(4) . . ?
O5 C14 C15 119.9(4) . . ?
C1 C2 H2 119.1 . . ?
C3 C2 C1 121.7(4) . . ?
C3 C2 H2 119.1 . . ?
C15 C18 H18A 109.5 . . ?
C15 C18 H18B 109.5 . . ?
C15 C18 H18C 109.5 . . ?
H18A C18 H18B 109.5 . . ?
H18A C18 H18C 109.5 . . ?
H18B C18 H18C 109.5 . . ?
N1 C8 C8 103.8(3) . 2_656 ?
N1 C8 H8A 111.0 . . ?
N1 C8 H8B 111.0 . . ?
C8 C8 H8A 111.0 2_656 . ?
C8 C8 H8B 111.0 2_656 . ?
H8A C8 H8B 109.0 . . ?
C15 C17 H17A 109.5 . . ?
C15 C17 H17B 109.5 . . ?
C15 C17 H17C 109.5 . . ?
H17A C17 H17B 109.5 . . ?
H17A C17 H17C 109.5 . . ?
H17B C17 H17C 109.5 . . ?
C15 C16 H16A 109.5 . . ?
C15 C16 H16B 109.5 . . ?
C15 C16 H16C 109.5 . . ?
H16A C16 H16B 109.5 . . ?
H16A C16 H16C 109.5 . . ?
H16B C16 H16C 109.5 . . ?
O6 C19 H19A 109.5 . . ?
O6 C19 H19B 109.5 . . ?
O6 C19 H19C 109.5 . . ?
H19A C19 H19B 109.5 . . ?
H19A C19 H19C 109.5 . . ?
H19B C19 H19C 109.5 . . ?

loop_
_geom_bond_atom_site_label_1
_geom_bond_atom_site_label_2
_geom_bond_distance
_geom_bond_site_symmetry_2
_geom_bond_publ_flag
Er1 Co1 3.2312(10) . ?
Er1 O1 2.355(3) 2_656 ?
Er1 O1 2.355(3) . ?
Er1 O4 2.280(3) . ?
Er1 O4 2.280(3) 2_656 ?
Er1 O3 2.413(3) 2_656 ?
Er1 O3 2.413(3) . ?
Er1 O6 2.358(3) . ?
Er1 O6 2.358(3) 2_656 ?
Co1 O2 1.899(3) . ?
Co1 O2 1.899(3) 2_656 ?
Co1 O1 1.936(3) 2_656 ?
Co1 O1 1.936(3) . ?
Co1 N1 1.904(4) . ?
Co1 N1 1.904(4) 2_656 ?
O2 C9 1.297(5) . ?
O1 C1 1.346(5) . ?
O4 C14 1.281(5) . ?
O5 C14 1.255(6) . ?
O3 C9 1.251(5) . ?
O6 H6 0.8400 . ?
O6 C19 1.404(6) . ?
N1 C7 1.269(6) . ?
N1 C8 1.457(6) . ?
C9 C10 1.539(6) . ?
C10 C11 1.523(6) . ?
C10 C13 1.521(6) . ?
C10 C12 1.536(6) . ?
C7 H7 0.9500 . ?
C7 C6 1.438(6) . ?
C1 C6 1.437(6) . ?
C1 C2 1.387(6) . ?
C15 C14 1.535(6) . ?
C15 C18 1.520(7) . ?
C15 C17 1.527(7) . ?
C15 C16 1.514(7) . ?
C5 H5 0.9500 . ?
C5 C6 1.395(6) . ?
C5 C4 1.381(7) . ?
C11 H11A 0.9800 . ?
C11 H11B 0.9800 . ?
C11 H11C 0.9800 . ?
C4 H4 0.9500 . ?
C4 C3 1.387(7) . ?
C3 H3 0.9500 . ?
C3 C2 1.378(6) . ?
C13 H13A 0.9800 . ?
C13 H13B 0.9800 . ?
C13 H13C 0.9800 . ?
C12 H12A 0.9800 . ?
C12 H12B 0.9800 . ?
C12 H12C 0.9800 . ?
C2 H2 0.9500 . ?
C18 H18A 0.9800 . ?
C18 H18B 0.9800 . ?
C18 H18C 0.9800 . ?
C8 C8 1.524(9) 2_656 ?
C8 H8A 0.9900 . ?
C8 H8B 0.9900 . ?
C17 H17A 0.9800 . ?
C17 H17B 0.9800 . ?
C17 H17C 0.9800 . ?
C16 H16A 0.9800 . ?
C16 H16B 0.9800 . ?
C16 H16C 0.9800 . ?
C19 H19A 0.9800 . ?
C19 H19B 0.9800 . ?
C19 H19C 0.9800 . ?

loop_
_geom_torsion_atom_site_label_1
_geom_torsion_atom_site_label_2
_geom_torsion_atom_site_label_3
_geom_torsion_atom_site_label_4
_geom_torsion
_geom_torsion_site_symmetry_1
_geom_torsion_site_symmetry_2
_geom_torsion_site_symmetry_3
_geom_torsion_site_symmetry_4
_geom_torsion_publ_flag
Er1 Co1 O2 C9 -0.2(3) . . . . ?
Er1 O1 C1 C6 165.6(3) . . . . ?
Er1 O1 C1 C2 -15.6(5) . . . . ?
Er1 O4 C14 O5 18.6(8) . . . . ?
Er1 O4 C14 C15 -158.2(4) . . . . ?
Er1 O3 C9 O2 -7.5(7) . . . . ?
Er1 O3 C9 C10 169.3(3) . . . . ?
Co1 O2 C9 O3 3.9(6) . . . . ?
Co1 O2 C9 C10 -173.0(3) . . . . ?
Co1 O1 C1 C6 29.5(5) . . . . ?
Co1 O1 C1 C2 -151.8(3) . . . . ?
Co1 N1 C7 C6 -4.4(7) . . . . ?
Co1 N1 C8 C8 -42.5(4) . . . 2_656 ?
O2 C9 C10 C11 -30.0(5) . . . . ?
O2 C9 C10 C13 -151.8(4) . . . . ?
O2 C9 C10 C12 89.3(5) . . . . ?
O1 Co1 O2 C9 -46.6(3) 2_656 . . . ?
O1 Co1 O2 C9 46.1(3) . . . . ?
O1 C1 C6 C7 -2.2(6) . . . . ?
O1 C1 C6 C5 177.8(4) . . . . ?
O1 C1 C2 C3 -178.6(4) . . . . ?
O3 C9 C10 C11 152.8(4) . . . . ?
O3 C9 C10 C13 31.0(6) . . . . ?
O3 C9 C10 C12 -87.9(5) . . . . ?
N1 Co1 O2 C9 -138.1(3) 2_656 . . . ?
N1 Co1 O2 C9 137.7(3) . . . . ?
N1 C7 C6 C1 -11.8(7) . . . . ?
N1 C7 C6 C5 168.2(4) . . . . ?
C7 N1 C8 C8 129.7(5) . . . 2_656 ?
C5 C4 C3 C2 0.7(7) . . . . ?
C6 C1 C2 C3 0.2(6) . . . . ?
C6 C5 C4 C3 -1.6(7) . . . . ?
C4 C5 C6 C7 -178.3(4) . . . . ?
C4 C5 C6 C1 1.7(7) . . . . ?
C4 C3 C2 C1 -0.1(7) . . . . ?
C2 C1 C6 C7 179.0(4) . . . . ?
C2 C1 C6 C5 -1.0(6) . . . . ?
C18 C15 C14 O4 -149.7(4) . . . . ?
C18 C15 C14 O5 33.4(6) . . . . ?
C8 N1 C7 C6 -175.2(4) . . . . ?
C17 C15 C14 O4 -28.0(6) . . . . ?
C17 C15 C14 O5 155.0(4) . . . . ?
C16 C15 C14 O4 89.4(5) . . . . ?
C16 C15 C14 O5 -87.6(5) . . . . ?
